data_7053729
loop_
_publ_author_name
'Arroyo, Marta'
'Birkin, Peter R.'
'Gale, Philip A.'
'Garc\'ia-Garrido, Sergio E.'
'Light, Mark E.'

_publ_section_title
;
 Anion-triggered electrodeposition in ferrocene-functionalised
 ortho-phenylenediamine-based receptors
;
_journal_issue 7
_journal_name_full 'New Journal of Chemistry'
_journal_page_first 1221
_journal_paper_doi 10.1039/b715125j
_journal_volume 32
_journal_year 2008
_chemical_formula_sum 'C24 H21 Fe N3 O2'
_chemical_formula_weight 439.29
_chemical_name_systematic
;
?
;
_space_group_IT_number 14
_symmetry_cell_setting monoclinic
_symmetry_space_group_name_Hall '-P 2ybc'
_symmetry_space_group_name_H-M 'P 1 21/c 1'
_atom_sites_solution_hydrogens geom
_atom_sites_solution_primary direct
_atom_sites_solution_secondary difmap
_audit_creation_method SHELXL-97
_cell_angle_alpha 90.00
_cell_angle_beta 110.351(2)
_cell_angle_gamma 90.00
_cell_formula_units_Z 4
_cell_length_a 15.3994(6)
_cell_length_b 9.3582(4)
_cell_length_c 14.7688(6)
_cell_measurement_reflns_used 4836
_cell_measurement_temperature 120(2)
_cell_measurement_theta_max 27.48
_cell_measurement_theta_min 2.91
_cell_volume 1995.49(14)
_computing_cell_refinement 'DENZO (Otwinowski & Minor, 1997) & COLLECT (Hooft, R.W.W., 1998)'
_computing_data_collection 'COLLECT (Hooft, R.W.W., 1998)'
_computing_data_reduction 'DENZO (Otwinowski & Minor, 1997) & COLLECT (Hooft, R.W.W., 1998)'
_computing_molecular_graphics 'CAMERON (Watkin, et al., 1993)'
_computing_publication_material 'WINGX (Farrugia, 1998)'
_computing_structure_refinement 'SHELXL-97 (Sheldrick, 1997)'
_computing_structure_solution 'SHELXS-97 (Sheldrick, 1997)'
_diffrn_ambient_temperature 120(2)
_diffrn_detector_area_resol_mean 9.091
_diffrn_measured_fraction_theta_full 0.998
_diffrn_measured_fraction_theta_max 0.998
_diffrn_measurement_device_type 'Bruker-Nonius CCD camera on \k-goniostat'
_diffrn_measurement_method '\f & \w scans to fill the asymmetric unit'
_diffrn_radiation_monochromator '10cm confocal mirrors'
_diffrn_radiation_source 'Bruker Nonius FR591 Rotating Anode'
_diffrn_radiation_type MoK\a
_diffrn_radiation_wavelength 0.71073
_diffrn_reflns_av_R_equivalents 0.0927
_diffrn_reflns_av_sigmaI/netI 0.0553
_diffrn_reflns_limit_h_max 18
_diffrn_reflns_limit_h_min -18
_diffrn_reflns_limit_k_max 11
_diffrn_reflns_limit_k_min -10
_diffrn_reflns_limit_l_max 17
_diffrn_reflns_limit_l_min -17
_diffrn_reflns_number 25530
_diffrn_reflns_theta_full 25.03
_diffrn_reflns_theta_max 25.03
_diffrn_reflns_theta_min 3.22
_diffrn_standards_number 0
_exptl_absorpt_coefficient_mu 0.782
_exptl_absorpt_correction_T_max 0.9845
_exptl_absorpt_correction_T_min 0.8817
_exptl_absorpt_correction_type multi-scan
_exptl_absorpt_process_details
;
SADABS V2.10 (Sheldrick, G.M., 2003)
;
_exptl_crystal_colour 'Pale Orange'
_exptl_crystal_density_diffrn 1.462
_exptl_crystal_density_method 'not measured'
_exptl_crystal_description Slab
_exptl_crystal_F_000 912
_exptl_crystal_size_max 0.15
_exptl_crystal_size_mid 0.1
_exptl_crystal_size_min 0.02
_refine_diff_density_max 0.558
_refine_diff_density_min -0.340
_refine_diff_density_rms 0.090
_refine_ls_extinction_method none
_refine_ls_goodness_of_fit_ref 1.121
_refine_ls_hydrogen_treatment constr
_refine_ls_matrix_type full
_refine_ls_number_parameters 271
_refine_ls_number_reflns 3521
_refine_ls_number_restraints 0
_refine_ls_restrained_S_all 1.121
_refine_ls_R_factor_all 0.0965
_refine_ls_R_factor_gt 0.0719
_refine_ls_shift/su_max 0.011
_refine_ls_shift/su_mean 0.002
_refine_ls_structure_factor_coef Fsqd
_refine_ls_weighting_details 'calc w=1/[\s^2^(Fo^2^)+(0.0138P)^2^+10.0439P] where P=(Fo^2^+2Fc^2^)/3'
_refine_ls_weighting_scheme calc
_refine_ls_wR_factor_gt 0.1321
_refine_ls_wR_factor_ref 0.1431
_reflns_number_gt 2793
_reflns_number_total 3521
_reflns_threshold_expression >2sigma(I)
_cod_data_source_file b715125jsup1.cif
_cod_data_source_block 2006sot1164
_cod_depositor_comments
;
The following automatic conversions were performed:

'_symmetry_cell_setting' value 'Monoclinic' changed to 'monoclinic'
according to /home/saulius/struct/CIF-dictionaries/cif_core.dic
dictionary named 'cif_core.dic' version 2.4.2 from 2011-04-26.

Automatic conversion script
Id: cif_fix_values 1891 2012-01-12 08:04:46Z andrius 
;
_cod_original_sg_symbol_H-M P2(1)/c
_cod_database_code 7053729

loop_
_symmetry_equiv_pos_as_xyz
'x, y, z'
'-x, y+1/2, -z+1/2'
'-x, -y, -z'
'x, -y-1/2, z-1/2'

loop_
_atom_site_label
_atom_site_type_symbol
_atom_site_fract_x
_atom_site_fract_y
_atom_site_fract_z
_atom_site_U_iso_or_equiv
_atom_site_adp_type
_atom_site_occupancy
_atom_site_symmetry_multiplicity
_atom_site_calc_flag
_atom_site_refinement_flags
C1 C -0.0161(3) 0.2591(6) 0.2907(4) 0.0301(12) Uani 1 1 d .
H1 H -0.0578 0.1978 0.2445 0.036 Uiso 1 1 calc R
C2 C -0.0218(3) 0.4101(6) 0.2933(4) 0.0316(12) Uani 1 1 d .
H2 H -0.0677 0.4681 0.2489 0.038 Uiso 1 1 calc R
C3 C 0.0536(4) 0.4590(6) 0.3743(4) 0.0317(12) Uani 1 1 d .
H3 H 0.0669 0.5556 0.3940 0.038 Uiso 1 1 calc R
C4 C 0.1053(4) 0.3377(6) 0.4203(4) 0.0316(12) Uani 1 1 d .
H4 H 0.1596 0.3392 0.4763 0.038 Uiso 1 1 calc R
C5 C 0.0630(3) 0.2158(6) 0.3695(4) 0.0289(12) Uani 1 1 d .
H5 H 0.0836 0.1202 0.3850 0.035 Uiso 1 1 calc R
C6 C 0.1921(3) 0.4770(6) 0.2456(4) 0.0260(11) Uani 1 1 d .
H6 H 0.2094 0.5715 0.2681 0.031 Uiso 1 1 calc R
C7 C 0.1165(3) 0.4373(6) 0.1616(4) 0.0285(12) Uani 1 1 d .
H7 H 0.0742 0.5014 0.1183 0.034 Uiso 1 1 calc R
C8 C 0.1148(3) 0.2888(6) 0.1535(3) 0.0274(12) Uani 1 1 d .
H8 H 0.0716 0.2350 0.1033 0.033 Uiso 1 1 calc R
C9 C 0.1887(3) 0.2308(6) 0.2327(4) 0.0276(12) Uani 1 1 d .
H9 H 0.2033 0.1325 0.2454 0.033 Uiso 1 1 calc R
C10 C 0.2367(3) 0.3494(6) 0.2894(3) 0.0247(11) Uani 1 1 d .
C11 C 0.3398(3) 0.2333(5) 0.4341(4) 0.0227(11) Uani 1 1 d .
C12 C 0.4466(3) 0.1506(5) 0.5878(3) 0.0224(10) Uani 1 1 d .
C13 C 0.3852(3) 0.0969(6) 0.6294(4) 0.0285(12) Uani 1 1 d .
H13 H 0.3243 0.1352 0.6105 0.034 Uiso 1 1 calc R
C14 C 0.4100(4) -0.0101(6) 0.6972(4) 0.0349(13) Uani 1 1 d .
H14 H 0.3664 -0.0471 0.7235 0.042 Uiso 1 1 calc R
C15 C 0.4997(4) -0.0634(6) 0.7269(4) 0.0365(14) Uani 1 1 d .
H15 H 0.5178 -0.1372 0.7740 0.044 Uiso 1 1 calc R
C16 C 0.5621(4) -0.0096(6) 0.6884(4) 0.0305(12) Uani 1 1 d .
H16 H 0.6235 -0.0460 0.7096 0.037 Uiso 1 1 calc R
C17 C 0.5369(3) 0.0967(5) 0.6191(3) 0.0236(11) Uani 1 1 d .
C18 C 0.6268(3) 0.2686(5) 0.5583(3) 0.0216(11) Uani 1 1 d .
C19 C 0.7031(3) 0.2772(5) 0.5181(3) 0.0239(11) Uani 1 1 d .
C20 C 0.7785(3) 0.1838(5) 0.5478(4) 0.0255(11) Uani 1 1 d .
H20 H 0.7824 0.1134 0.5954 0.031 Uiso 1 1 calc R
C21 C 0.8476(4) 0.1936(6) 0.5080(4) 0.0343(13) Uani 1 1 d .
H21 H 0.8992 0.1308 0.5292 0.041 Uiso 1 1 calc R
C22 C 0.8417(4) 0.2935(7) 0.4384(4) 0.0428(15) Uani 1 1 d .
H22 H 0.8888 0.2988 0.4108 0.051 Uiso 1 1 calc R
C23 C 0.7678(4) 0.3862(7) 0.4084(4) 0.0460(16) Uani 1 1 d .
H23 H 0.7640 0.4552 0.3600 0.055 Uiso 1 1 calc R
C24 C 0.6990(4) 0.3789(6) 0.4487(4) 0.0339(13) Uani 1 1 d .
H24 H 0.6487 0.4442 0.4286 0.041 Uiso 1 1 calc R
N1 N 0.3167(2) 0.3465(4) 0.3732(3) 0.0244(9) Uani 1 1 d .
H1A H 0.3534 0.4217 0.3865 0.029 Uiso 1 1 calc R
N2 N 0.4176(3) 0.2539(4) 0.5143(3) 0.0245(9) Uani 1 1 d .
H2A H 0.4499 0.3330 0.5197 0.029 Uiso 1 1 calc R
N3 N 0.6031(2) 0.1374(4) 0.5765(3) 0.0223(9) Uani 1 1 d .
H3A H 0.6323 0.0667 0.5601 0.027 Uiso 1 1 calc R
O1 O 0.2959(2) 0.1212(4) 0.4188(2) 0.0269(8) Uani 1 1 d .
O2 O 0.5881(2) 0.3796(4) 0.5718(2) 0.0267(8) Uani 1 1 d .
Fe1 Fe 0.10153(5) 0.34839(8) 0.28125(5) 0.0229(2) Uani 1 1 d .

loop_
_atom_site_aniso_label
_atom_site_aniso_U_11
_atom_site_aniso_U_22
_atom_site_aniso_U_33
_atom_site_aniso_U_23
_atom_site_aniso_U_13
_atom_site_aniso_U_12
C1 0.023(3) 0.034(3) 0.037(3) 0.000(2) 0.016(2) -0.004(2)
C2 0.020(3) 0.038(3) 0.039(3) 0.009(3) 0.013(2) 0.006(2)
C3 0.035(3) 0.029(3) 0.036(3) -0.007(2) 0.019(2) -0.003(2)
C4 0.029(3) 0.041(3) 0.026(3) 0.004(2) 0.010(2) -0.004(3)
C5 0.026(3) 0.029(3) 0.036(3) 0.005(2) 0.015(2) 0.002(2)
C6 0.019(2) 0.026(3) 0.035(3) 0.001(2) 0.012(2) -0.004(2)
C7 0.021(3) 0.035(3) 0.030(3) 0.007(2) 0.010(2) 0.004(2)
C8 0.017(2) 0.043(3) 0.021(2) -0.007(2) 0.005(2) -0.002(2)
C9 0.026(3) 0.027(3) 0.033(3) -0.006(2) 0.013(2) -0.002(2)
C10 0.018(2) 0.025(3) 0.033(3) 0.002(2) 0.011(2) 0.004(2)
C11 0.014(2) 0.023(3) 0.031(3) -0.004(2) 0.007(2) 0.002(2)
C12 0.019(2) 0.020(2) 0.026(2) -0.001(2) 0.0049(19) 0.002(2)
C13 0.019(2) 0.036(3) 0.030(3) -0.003(2) 0.008(2) -0.002(2)
C14 0.034(3) 0.038(3) 0.038(3) 0.006(3) 0.019(3) -0.001(3)
C15 0.032(3) 0.040(3) 0.036(3) 0.018(3) 0.009(2) 0.004(3)
C16 0.023(3) 0.034(3) 0.033(3) 0.004(2) 0.009(2) 0.006(2)
C17 0.019(2) 0.025(3) 0.025(3) -0.001(2) 0.005(2) 0.000(2)
C18 0.016(2) 0.024(3) 0.019(2) -0.001(2) -0.0010(19) 0.000(2)
C19 0.024(3) 0.022(3) 0.027(3) -0.006(2) 0.010(2) -0.007(2)
C20 0.024(3) 0.016(3) 0.036(3) -0.001(2) 0.010(2) -0.003(2)
C21 0.028(3) 0.031(3) 0.047(3) -0.010(3) 0.018(3) -0.004(2)
C22 0.039(3) 0.056(4) 0.041(3) -0.009(3) 0.024(3) -0.013(3)
C23 0.046(4) 0.060(4) 0.038(3) 0.012(3) 0.021(3) -0.004(3)
C24 0.031(3) 0.032(3) 0.039(3) 0.011(2) 0.012(2) 0.001(2)
N1 0.0128(18) 0.022(2) 0.033(2) 0.0025(19) 0.0013(16) -0.0026(18)
N2 0.016(2) 0.018(2) 0.034(2) 0.0010(18) 0.0015(17) -0.0027(17)
N3 0.0170(19) 0.020(2) 0.029(2) 0.0005(18) 0.0072(17) 0.0038(17)
O1 0.0188(16) 0.023(2) 0.0342(19) -0.0008(15) 0.0038(14) -0.0034(15)
O2 0.0173(16) 0.024(2) 0.037(2) -0.0041(15) 0.0076(15) -0.0006(14)
Fe1 0.0174(3) 0.0258(4) 0.0250(4) 0.0007(3) 0.0069(3) 0.0001(3)

loop_
_atom_type_symbol
_atom_type_description
_atom_type_scat_dispersion_real
_atom_type_scat_dispersion_imag
_atom_type_scat_source
C C 0.0033 0.0016 'International Tables Vol C Tables 4.2.6.8 and 6.1.1.4'
H H 0.0000 0.0000 'International Tables Vol C Tables 4.2.6.8 and 6.1.1.4'
N N 0.0061 0.0033 'International Tables Vol C Tables 4.2.6.8 and 6.1.1.4'
O O 0.0106 0.0060 'International Tables Vol C Tables 4.2.6.8 and 6.1.1.4'
Fe Fe 0.3463 0.8444 'International Tables Vol C Tables 4.2.6.8 and 6.1.1.4'

loop_
_geom_angle_atom_site_label_1
_geom_angle_atom_site_label_2
_geom_angle_atom_site_label_3
_geom_angle
C2 C1 C5 107.8(5)
C2 C1 Fe1 70.0(3)
C5 C1 Fe1 69.2(3)
C3 C2 C1 107.7(5)
C3 C2 Fe1 69.8(3)
C1 C2 Fe1 69.5(3)
C4 C3 C2 107.7(5)
C4 C3 Fe1 69.2(3)
C2 C3 Fe1 69.7(3)
C5 C4 C3 108.5(4)
C5 C4 Fe1 69.7(3)
C3 C4 Fe1 70.3(3)
C4 C5 C1 108.3(5)
C4 C5 Fe1 70.1(3)
C1 C5 Fe1 70.0(3)
C10 C6 C7 107.3(4)
C10 C6 Fe1 69.6(3)
C7 C6 Fe1 69.3(3)
C8 C7 C6 108.7(5)
C8 C7 Fe1 70.3(3)
C6 C7 Fe1 69.9(3)
C7 C8 C9 108.8(5)
C7 C8 Fe1 69.7(3)
C9 C8 Fe1 69.7(3)
C8 C9 C10 106.7(4)
C8 C9 Fe1 69.5(3)
C10 C9 Fe1 69.3(3)
N1 C10 C6 123.6(5)
N1 C10 C9 127.9(5)
C6 C10 C9 108.5(4)
N1 C10 Fe1 127.9(3)
C6 C10 Fe1 69.8(3)
C9 C10 Fe1 69.8(3)
O1 C11 N1 123.1(4)
O1 C11 N2 122.6(4)
N1 C11 N2 114.3(4)
C13 C12 C17 118.4(4)
C13 C12 N2 120.6(4)
C17 C12 N2 121.0(4)
C14 C13 C12 121.8(5)
C13 C14 C15 119.2(5)
C16 C15 C14 120.0(5)
C15 C16 C17 121.0(5)
C16 C17 C12 119.6(5)
C16 C17 N3 117.4(4)
C12 C17 N3 122.7(4)
O2 C18 N3 123.6(4)
O2 C18 C19 120.3(4)
N3 C18 C19 116.0(4)
C24 C19 C20 118.8(5)
C24 C19 C18 119.5(5)
C20 C19 C18 121.7(4)
C21 C20 C19 120.2(5)
C22 C21 C20 120.2(5)
C21 C22 C23 120.3(5)
C22 C23 C24 120.0(6)
C19 C24 C23 120.5(5)
C11 N1 C10 122.9(4)
C11 N2 C12 121.1(4)
C18 N3 C17 128.6(4)
C5 Fe1 C7 162.2(2)
C5 Fe1 C4 40.1(2)
C7 Fe1 C4 157.3(2)
C5 Fe1 C10 118.9(2)
C7 Fe1 C10 68.24(19)
C4 Fe1 C10 105.6(2)
C5 Fe1 C1 40.8(2)
C7 Fe1 C1 126.6(2)
C4 Fe1 C1 68.1(2)
C10 Fe1 C1 155.1(2)
C5 Fe1 C6 154.4(2)
C7 Fe1 C6 40.83(19)
C4 Fe1 C6 120.4(2)
C10 Fe1 C6 40.58(19)
C1 Fe1 C6 163.4(2)
C5 Fe1 C8 124.8(2)
C7 Fe1 C8 39.9(2)
C4 Fe1 C8 160.1(2)
C10 Fe1 C8 68.21(19)
C1 Fe1 C8 109.1(2)
C6 Fe1 C8 68.1(2)
C5 Fe1 C9 105.6(2)
C7 Fe1 C9 68.3(2)
C4 Fe1 C9 122.3(2)
C10 Fe1 C9 41.0(2)
C1 Fe1 C9 120.6(2)
C6 Fe1 C9 68.7(2)
C8 Fe1 C9 40.8(2)
C5 Fe1 C2 68.3(2)
C7 Fe1 C2 110.4(2)
C4 Fe1 C2 68.2(2)
C10 Fe1 C2 161.6(2)
C1 Fe1 C2 40.5(2)
C6 Fe1 C2 126.3(2)
C8 Fe1 C2 123.4(2)
C9 Fe1 C2 157.1(2)
C5 Fe1 C3 68.0(2)
C7 Fe1 C3 123.4(2)
C4 Fe1 C3 40.5(2)
C10 Fe1 C3 123.7(2)
C1 Fe1 C3 68.1(2)
C6 Fe1 C3 108.2(2)
C8 Fe1 C3 158.5(2)
C9 Fe1 C3 159.6(2)
C2 Fe1 C3 40.6(2)

loop_
_geom_bond_atom_site_label_1
_geom_bond_atom_site_label_2
_geom_bond_distance
C1 C2 1.417(8)
C1 C5 1.421(7)
C1 Fe1 2.044(5)
C2 C3 1.422(7)
C2 Fe1 2.051(5)
C3 C4 1.417(8)
C3 Fe1 2.052(5)
C4 C5 1.396(7)
C4 Fe1 2.037(5)
C5 Fe1 2.032(5)
C6 C10 1.417(7)
C6 C7 1.424(7)
C6 Fe1 2.045(5)
C7 C8 1.395(7)
C7 Fe1 2.038(5)
C8 C9 1.426(7)
C8 Fe1 2.045(5)
C9 C10 1.431(7)
C9 Fe1 2.048(5)
C10 N1 1.411(6)
C10 Fe1 2.042(4)
C11 O1 1.226(6)
C11 N1 1.355(6)
C11 N2 1.375(6)
C12 C13 1.389(7)
C12 C17 1.398(6)
C12 N2 1.405(6)
C13 C14 1.373(7)
C14 C15 1.388(7)
C15 C16 1.372(7)
C16 C17 1.383(7)
C17 N3 1.423(6)
C18 O2 1.248(6)
C18 N3 1.335(6)
C18 C19 1.491(7)
C19 C24 1.384(7)
C19 C20 1.396(7)
C20 C21 1.386(7)
C21 C22 1.369(8)
C22 C23 1.376(9)
C23 C24 1.386(8)

loop_
_geom_hbond_atom_site_label_D
_geom_hbond_atom_site_label_H
_geom_hbond_atom_site_label_A
_geom_hbond_distance_DH
_geom_hbond_distance_HA
_geom_hbond_distance_DA
_geom_hbond_angle_DHA
_geom_hbond_site_symmetry_A
N1 H1A O2 0.88 2.06 2.923(5) 164.9 3_666
N2 H2A O2 0.88 2.04 2.729(5) 134.1 .
N3 H3A O1 0.88 2.04 2.865(5) 155.0 3_656
